data_7151617
loop_
_publ_author_name
'Olsen, Jacob'
'Seiler, Paul'
'Wagner, Bj\"orn'
'Fischer, Holger'
'Tschopp, Thomas'
'Obst-Sander, Ulrike'
'Banner, David W.'
'Kansy, Manfred'
'M\"uller, Klaus'
'Diederich, Fran\,cois'

_publ_section_title
;
 A fluorine scan of the phenylamidinium needle of tricyclic thrombin
 inhibitors: effects of fluorine substitution on pKa and binding
 affinity and evidence for intermolecular C-F...CN interactions.
;
_journal_issue 9
_journal_name_full 'Organic &amp; biomolecular chemistry'
_journal_page_first 1339
_journal_page_last 1352
_journal_paper_doi 10.1039/b402515f
_journal_volume 2
_journal_year 2004
_chemical_formula_moiety 'C23 H19 CL F3 N3 O2 , H2O'
_chemical_formula_sum 'C23 H21 Cl F3 N3 O3'
_chemical_formula_weight 479.88
_chemical_name_systematic
;
?
;
_space_group_IT_number 14
_symmetry_cell_setting monoclinic
_symmetry_space_group_name_Hall '-P 2ybc'
_symmetry_space_group_name_H-M 'P 1 21/c 1'
_atom_sites_solution_hydrogens geom
_atom_sites_solution_primary direct
_atom_sites_solution_secondary difmap
_audit_creation_method SHELXL-97
_cell_angle_alpha 90.00
_cell_angle_beta 98.983(2)
_cell_angle_gamma 90.00
_cell_formula_units_Z 4
_cell_length_a 11.6360(6)
_cell_length_b 6.9444(4)
_cell_length_c 26.6949(16)
_cell_measurement_reflns_used 2468
_cell_measurement_temperature 223(2)
_cell_measurement_theta_max 24.11
_cell_measurement_theta_min 3.03
_cell_volume 2130.6(2)
_computing_cell_refinement 'HKL Scalepack (Otwinowski & Minor 1997)'
_computing_data_collection 'Kappa CCD'
_computing_data_reduction 'Denzo + Scalepak (Otwinowski & Minor, 1997)'
_computing_molecular_graphics 'ORTEP (Johnson,1976)'
_computing_publication_material SHELXL97
_computing_structure_refinement 'SHELXL97 (Sheldrick, 1997)'
_computing_structure_solution 'SIR92 (Altomare et Al., 1994)'
_diffrn_ambient_temperature 223(2)
_diffrn_measured_fraction_theta_full 0.814
_diffrn_measured_fraction_theta_max 0.814
_diffrn_measurement_device_type 'Kappa CCD'
_diffrn_measurement_method CCD
_diffrn_radiation_monochromator graphite
_diffrn_radiation_source 'fine-focus sealed tube'
_diffrn_radiation_type MoK\a
_diffrn_radiation_wavelength 0.7107
_diffrn_reflns_av_R_equivalents 0.0326
_diffrn_reflns_av_sigmaI/netI 0.0496
_diffrn_reflns_limit_h_max 12
_diffrn_reflns_limit_h_min -12
_diffrn_reflns_limit_k_max 6
_diffrn_reflns_limit_k_min -7
_diffrn_reflns_limit_l_max 30
_diffrn_reflns_limit_l_min -30
_diffrn_reflns_number 4227
_diffrn_reflns_theta_full 24.11
_diffrn_reflns_theta_max 24.11
_diffrn_reflns_theta_min 3.03
_exptl_absorpt_coefficient_mu 0.238
_exptl_absorpt_correction_type none
_exptl_crystal_colour colorless
_exptl_crystal_density_diffrn 1.496
_exptl_crystal_density_method 'not measured'
_exptl_crystal_description 'Cut fragment'
_exptl_crystal_F_000 992
_exptl_crystal_size_max 0.10
_exptl_crystal_size_mid 0.10
_exptl_crystal_size_min 0.03
_refine_diff_density_max 0.320
_refine_diff_density_min -0.267
_refine_diff_density_rms 0.060
_refine_ls_extinction_coef 0.036(4)
_refine_ls_extinction_expression Fc^*^=kFc[1+0.001xFc^2^\l^3^/sin(2\q)]^-1/4^
_refine_ls_extinction_method SHELXL97
_refine_ls_goodness_of_fit_ref 1.169
_refine_ls_hydrogen_treatment 'H-atoms riding'
_refine_ls_matrix_type full
_refine_ls_number_parameters 321
_refine_ls_number_reflns 2757
_refine_ls_number_restraints 0
_refine_ls_restrained_S_all 1.169
_refine_ls_R_factor_all 0.0782
_refine_ls_R_factor_gt 0.0664
_refine_ls_shift/su_max 0.001
_refine_ls_shift/su_mean 0.000
_refine_ls_structure_factor_coef Fsqd
_refine_ls_weighting_details 'calc w=1/[\s^2^(Fo^2^)+(0.0615P)^2^+4.5457P] where P=(Fo^2^+2Fc^2^)/3'
_refine_ls_weighting_scheme calc
_refine_ls_wR_factor_gt 0.1639
_refine_ls_wR_factor_ref 0.1709
_reflns_number_gt 2354
_reflns_number_total 2757
_reflns_threshold_expression >2sigma(I)
_cod_data_source_file b402515f.txt
_cod_data_source_block olsen18
_cod_depositor_comments
;
The following automatic conversions were performed:
'_symmetry_cell_setting' value 'Monoclinic' changed to 'monoclinic'
according to '/home/saulius/struct/CIF-dictionaries/cif_core.dic'
dictionary named 'cif_core.dic' version 2.4.1 from 2010-06-29.

Automatic conversion script
Id: cif_fix_enum 1527 2010-12-29 10:47:43Z saulius 
;
_cod_original_cell_volume 2130.63(17)
_cod_original_sg_symbol_H-M P21/c
_cod_database_code 7151617

loop_
_symmetry_equiv_pos_as_xyz
'x, y, z'
'-x, y+1/2, -z+1/2'
'-x, -y, -z'
'x, -y-1/2, z-1/2'

loop_
_atom_site_label
_atom_site_type_symbol
_atom_site_fract_x
_atom_site_fract_y
_atom_site_fract_z
_atom_site_U_iso_or_equiv
_atom_site_adp_type
_atom_site_occupancy
_atom_site_calc_flag
_atom_site_refinement_flags
_atom_site_disorder_assembly
_atom_site_disorder_group
C1 C 0.9819(4) 0.2674(6) 0.28458(15) 0.0318(11) Uani 1 d . . .
N2 N 0.8686(3) 0.2036(5) 0.28007(12) 0.0300(9) Uani 1 d . . .
C3 C 0.8505(4) 0.0854(6) 0.32011(15) 0.0302(11) Uani 1 d . . .
C4 C 0.9603(4) 0.0828(6) 0.35838(15) 0.0278(10) Uani 1 d . . .
H4A H 0.9852 -0.0520 0.3656 0.039(13) Uiso 1 calc R . .
C5 C 1.0512(4) 0.1878(6) 0.33272(15) 0.0293(11) Uani 1 d . . .
H5A H 1.1086 0.0934 0.3239 0.041(13) Uiso 1 calc R . .
O6 O 1.0190(3) 0.3692(5) 0.25355(12) 0.0479(10) Uani 1 d . . .
O7 O 0.7607(3) 0.0024(5) 0.32277(11) 0.0400(9) Uani 1 d . . .
C8 C 0.7893(4) 0.2097(7) 0.23193(15) 0.0360(12) Uani 1 d . . .
H8A H 0.7472 0.0872 0.2278 0.024(11) Uiso 1 calc R . .
H8B H 0.8362 0.2186 0.2045 0.050(14) Uiso 1 calc R . .
C9 C 0.7011(4) 0.3708(7) 0.22510(15) 0.0328(11) Uani 1 d . . .
C10 C 0.7200(5) 0.5488(7) 0.24797(16) 0.0348(12) Uani 1 d . . .
H10A H 0.7882 0.5702 0.2712 0.050(15) Uiso 1 calc R . .
C11 C 0.6401(5) 0.6961(7) 0.23711(18) 0.0417(13) Uani 1 d . . .
H11A H 0.6516 0.8153 0.2538 0.046(14) Uiso 1 calc R . .
C12 C 0.5437(4) 0.6645(7) 0.20149(18) 0.0400(13) Uani 1 d . . .
C13 C 0.5214(5) 0.4903(8) 0.17815(19) 0.0466(14) Uani 1 d . . .
H13A H 0.4538 0.4712 0.1543 0.056(17) Uiso 1 calc R . .
C14 C 0.6003(5) 0.3433(7) 0.19042(18) 0.0423(13) Uani 1 d . . .
H14A H 0.5856 0.2221 0.1750 0.035(12) Uiso 1 calc R . .
F15 F 0.4685(3) 0.8132(5) 0.18883(12) 0.0609(9) Uani 1 d . . .
C16 C 0.9528(4) 0.1892(6) 0.40880(15) 0.0279(11) Uani 1 d . . .
H16A H 0.9583 0.0913 0.4360 0.025(11) Uiso 1 calc R . .
N17 N 1.0608(3) 0.3120(5) 0.41855(12) 0.0260(9) Uani 1 d . . .
C18 C 1.1559(4) 0.2283(7) 0.45732(16) 0.0333(11) Uani 1 d . . .
H18A H 1.1576 0.0876 0.4549 0.062(17) Uiso 1 calc R . .
H18B H 1.1455 0.2649 0.4918 0.038(12) Uiso 1 calc R . .
C19 C 1.2653(4) 0.3160(8) 0.44336(17) 0.0395(12) Uani 1 d . . .
H19A H 1.3341 0.2409 0.4575 0.035(13) Uiso 1 calc R . .
H19B H 1.2754 0.4490 0.4555 0.054(15) Uiso 1 calc R . .
C20 C 1.2446(4) 0.3082(8) 0.38530(16) 0.0374(12) Uani 1 d . . .
H20A H 1.2881 0.4103 0.3712 0.052(15) Uiso 1 calc R . .
H20B H 1.2688 0.1834 0.3733 0.071(19) Uiso 1 calc R . .
C21 C 1.1139(4) 0.3371(6) 0.36974(15) 0.0288(11) Uani 1 d . . .
H21A H 1.0981 0.4685 0.3560 0.039(13) Uiso 1 calc R . .
C22 C 0.8422(4) 0.3057(6) 0.41012(14) 0.0280(11) Uani 1 d . . .
C23 C 0.8201(4) 0.4843(6) 0.38854(14) 0.0283(11) Uani 1 d . . .
C24 C 0.7257(4) 0.5984(7) 0.39424(15) 0.0356(12) Uani 1 d . . .
H24A H 0.7160 0.7216 0.3796 0.035(12) Uiso 1 calc R . .
C25 C 0.6456(4) 0.5235(7) 0.42248(16) 0.0372(12) Uani 1 d . . .
C26 C 0.6596(4) 0.3344(7) 0.44230(17) 0.0384(12) Uani 1 d . . .
H26A H 0.6036 0.2800 0.4599 0.10(2) Uiso 1 calc R . .
C27 C 0.7561(4) 0.2331(6) 0.43536(16) 0.0330(11) Uani 1 d . . .
C28 C 0.5470(5) 0.6359(8) 0.43185(18) 0.0442(13) Uani 1 d . . .
N29 N 0.4707(5) 0.7243(8) 0.44028(18) 0.0617(14) Uani 1 d . . .
F30 F 0.8971(2) 0.5561(3) 0.35978(9) 0.0342(7) Uani 1 d . . .
F31 F 0.7668(2) 0.0526(4) 0.45337(10) 0.0431(8) Uani 1 d . . .
Cl32 Cl 1.04694(11) 0.71811(16) 0.45995(4) 0.0383(4) Uani 1 d . . .
H32 H 1.052 0.435 0.4299 0.032 Uiso 1 calc R . .
O33 O 1.2192(4) 0.8107(6) 0.38756(14) 0.0634(11) Uani 1 d . . .
H331 H 1.1668 0.7846 0.4122 0.088 Uiso 1 calc R . .
H332 H 1.3286 0.8232 0.4048 0.250 Uiso 1 calc R . .

loop_
_atom_site_aniso_label
_atom_site_aniso_U_11
_atom_site_aniso_U_22
_atom_site_aniso_U_33
_atom_site_aniso_U_23
_atom_site_aniso_U_13
_atom_site_aniso_U_12
C1 0.042(3) 0.029(3) 0.025(2) -0.0021(18) 0.006(2) -0.002(2)
N2 0.037(3) 0.030(2) 0.0231(17) -0.0005(15) 0.0020(16) -0.0010(17)
C3 0.038(3) 0.024(2) 0.029(2) -0.0079(17) 0.005(2) -0.001(2)
C4 0.032(3) 0.025(2) 0.026(2) 0.0024(17) 0.0036(19) 0.0009(19)
C5 0.037(3) 0.024(2) 0.028(2) -0.0004(17) 0.0076(19) -0.003(2)
O6 0.059(3) 0.049(2) 0.0357(17) 0.0119(15) 0.0056(16) -0.0127(18)
O7 0.041(2) 0.039(2) 0.0385(17) -0.0045(14) 0.0030(15) -0.0129(17)
C8 0.048(4) 0.033(3) 0.025(2) -0.0033(18) -0.001(2) -0.001(2)
C9 0.036(3) 0.036(3) 0.027(2) 0.0023(19) 0.006(2) -0.002(2)
C10 0.037(3) 0.037(3) 0.030(2) 0.0005(19) 0.004(2) -0.006(2)
C11 0.055(4) 0.031(3) 0.040(3) -0.004(2) 0.010(3) -0.001(2)
C12 0.032(3) 0.047(3) 0.041(3) 0.004(2) 0.008(2) 0.008(2)
C13 0.034(4) 0.058(4) 0.045(3) -0.003(2) -0.003(3) 0.008(3)
C14 0.043(4) 0.043(3) 0.040(3) -0.013(2) 0.001(2) 0.001(2)
F15 0.060(2) 0.059(2) 0.0625(19) 0.0038(16) 0.0046(16) 0.0256(17)
C16 0.034(3) 0.026(2) 0.025(2) 0.0028(17) 0.0053(19) -0.004(2)
N17 0.034(3) 0.019(2) 0.0256(17) -0.0017(14) 0.0052(16) 0.0000(16)
C18 0.039(3) 0.031(3) 0.029(2) 0.0009(18) 0.003(2) 0.004(2)
C19 0.031(3) 0.043(3) 0.042(3) -0.004(2) 0.002(2) 0.001(2)
C20 0.030(4) 0.046(3) 0.035(2) -0.004(2) 0.004(2) -0.006(2)
C21 0.033(3) 0.026(2) 0.028(2) 0.0022(17) 0.006(2) -0.0006(19)
C22 0.035(3) 0.027(2) 0.0223(19) 0.0000(17) 0.0042(19) -0.001(2)
C23 0.033(3) 0.031(3) 0.022(2) -0.0007(17) 0.0064(19) -0.004(2)
C24 0.042(4) 0.036(3) 0.028(2) 0.0003(19) 0.004(2) 0.002(2)
C25 0.033(3) 0.049(3) 0.029(2) -0.002(2) 0.004(2) 0.005(2)
C26 0.034(3) 0.048(3) 0.033(2) 0.005(2) 0.007(2) -0.002(2)
C27 0.039(3) 0.031(3) 0.028(2) 0.0016(18) 0.004(2) -0.002(2)
C28 0.036(4) 0.054(3) 0.042(3) 0.007(2) 0.005(2) 0.012(3)
N29 0.049(4) 0.077(4) 0.062(3) 0.009(3) 0.015(3) 0.017(3)
F30 0.0385(18) 0.0320(15) 0.0334(13) 0.0073(10) 0.0098(12) 0.0013(11)
F31 0.049(2) 0.0350(16) 0.0464(15) 0.0105(12) 0.0125(13) -0.0030(13)
Cl32 0.0531(9) 0.0267(6) 0.0359(6) -0.0039(4) 0.0098(5) -0.0009(5)
O33 0.076(3) 0.061(3) 0.058(2) 0.0041(19) 0.026(2) -0.002(2)

loop_
_atom_type_symbol
_atom_type_description
_atom_type_scat_dispersion_real
_atom_type_scat_dispersion_imag
_atom_type_scat_source
C C 0.0033 0.0016 'International Tables Vol C Tables 4.2.6.8 and 6.1.1.4'
H H 0.0000 0.0000 'International Tables Vol C Tables 4.2.6.8 and 6.1.1.4'
N N 0.0061 0.0033 'International Tables Vol C Tables 4.2.6.8 and 6.1.1.4'
O O 0.0106 0.0060 'International Tables Vol C Tables 4.2.6.8 and 6.1.1.4'
F F 0.0171 0.0103 'International Tables Vol C Tables 4.2.6.8 and 6.1.1.4'
Cl Cl 0.1484 0.1585 'International Tables Vol C Tables 4.2.6.8 and 6.1.1.4'

loop_
_geom_angle_atom_site_label_1
_geom_angle_atom_site_label_2
_geom_angle_atom_site_label_3
_geom_angle
_geom_angle_site_symmetry_1
_geom_angle_site_symmetry_3
_geom_angle_publ_flag
O6 C1 N2 124.3(4) . . ?
O6 C1 C5 126.3(5) . . ?
N2 C1 C5 109.4(4) . . ?
C1 N2 C3 112.4(4) . . ?
C1 N2 C8 122.1(3) . . ?
C3 N2 C8 122.9(4) . . ?
O7 C3 N2 124.4(4) . . ?
O7 C3 C4 127.3(4) . . ?
N2 C3 C4 108.3(4) . . ?
C3 C4 C5 105.2(3) . . ?
C3 C4 C16 115.3(4) . . ?
C5 C4 C16 107.3(3) . . ?
C1 C5 C4 103.9(4) . . ?
C1 C5 C21 115.9(4) . . ?
C4 C5 C21 109.0(3) . . ?
N2 C8 C9 116.9(4) . . ?
C10 C9 C14 118.5(4) . . ?
C10 C9 C8 123.4(4) . . ?
C14 C9 C8 117.8(4) . . ?
C11 C10 C9 120.9(5) . . ?
C12 C11 C10 118.6(5) . . ?
F15 C12 C13 119.3(5) . . ?
F15 C12 C11 118.4(5) . . ?
C13 C12 C11 122.3(5) . . ?
C12 C13 C14 118.4(5) . . ?
C13 C14 C9 121.2(5) . . ?
N17 C16 C22 112.3(3) . . ?
N17 C16 C4 105.2(3) . . ?
C22 C16 C4 115.8(3) . . ?
C18 N17 C16 113.8(3) . . ?
C18 N17 C21 106.0(3) . . ?
C16 N17 C21 110.6(3) . . ?
N17 C18 C19 103.4(3) . . ?
C18 C19 C20 103.3(4) . . ?
C21 C20 C19 105.3(4) . . ?
C20 C21 C5 116.1(4) . . ?
C20 C21 N17 105.7(3) . . ?
C5 C21 N17 104.8(3) . . ?
C23 C22 C27 115.4(4) . . ?
C23 C22 C16 124.9(4) . . ?
C27 C22 C16 119.6(4) . . ?
F30 C23 C22 118.0(4) . . ?
F30 C23 C24 117.2(4) . . ?
C22 C23 C24 124.8(4) . . ?
C23 C24 C25 117.2(4) . . ?
C24 C25 C26 120.2(4) . . ?
C24 C25 C28 120.7(5) . . ?
C26 C25 C28 119.1(4) . . ?
C27 C26 C25 118.5(4) . . ?
F31 C27 C26 117.8(4) . . ?
F31 C27 C22 118.7(4) . . ?
C26 C27 C22 123.5(4) . . ?
N29 C28 C25 178.5(6) . . ?

loop_
_geom_bond_atom_site_label_1
_geom_bond_atom_site_label_2
_geom_bond_distance
_geom_bond_site_symmetry_2
_geom_bond_publ_flag
C1 O6 1.218(5) . ?
C1 N2 1.378(6) . ?
C1 C5 1.511(6) . ?
N2 C3 1.390(6) . ?
N2 C8 1.461(5) . ?
C3 O7 1.205(5) . ?
C3 C4 1.506(7) . ?
C4 C5 1.531(6) . ?
C4 C16 1.550(6) . ?
C5 C21 1.536(6) . ?
C8 C9 1.510(7) . ?
C9 C10 1.381(6) . ?
C9 C14 1.390(7) . ?
C10 C11 1.382(7) . ?
C11 C12 1.370(7) . ?
C12 F15 1.362(6) . ?
C12 C13 1.367(8) . ?
C13 C14 1.378(7) . ?
C16 N17 1.507(6) . ?
C16 C22 1.526(6) . ?
N17 C18 1.508(6) . ?
N17 C21 1.537(5) . ?
C18 C19 1.510(7) . ?
C19 C20 1.532(6) . ?
C20 C21 1.525(7) . ?
C22 C23 1.375(6) . ?
C22 C27 1.387(6) . ?
C23 F30 1.362(5) . ?
C23 C24 1.382(6) . ?
C24 C25 1.388(7) . ?
C25 C26 1.415(7) . ?
C25 C28 1.442(7) . ?
C26 C27 1.362(7) . ?
C27 F31 1.341(5) . ?
C28 N29 1.130(6) . ?

loop_
_geom_torsion_atom_site_label_1
_geom_torsion_atom_site_label_2
_geom_torsion_atom_site_label_3
_geom_torsion_atom_site_label_4
_geom_torsion
_geom_torsion_site_symmetry_1
_geom_torsion_site_symmetry_2
_geom_torsion_site_symmetry_3
_geom_torsion_site_symmetry_4
_geom_torsion_publ_flag
O6 C1 N2 C3 178.3(4) . . . . ?
C5 C1 N2 C3 -0.4(5) . . . . ?
O6 C1 N2 C8 16.3(7) . . . . ?
C5 C1 N2 C8 -162.5(4) . . . . ?
C1 N2 C3 O7 -174.9(4) . . . . ?
C8 N2 C3 O7 -13.0(6) . . . . ?
C1 N2 C3 C4 5.7(5) . . . . ?
C8 N2 C3 C4 167.6(4) . . . . ?
O7 C3 C4 C5 172.2(4) . . . . ?
N2 C3 C4 C5 -8.5(4) . . . . ?
O7 C3 C4 C16 -69.8(6) . . . . ?
N2 C3 C4 C16 109.6(4) . . . . ?
O6 C1 C5 C4 176.4(4) . . . . ?
N2 C1 C5 C4 -4.9(4) . . . . ?
O6 C1 C5 C21 56.9(6) . . . . ?
N2 C1 C5 C21 -124.5(4) . . . . ?
C3 C4 C5 C1 7.9(4) . . . . ?
C16 C4 C5 C1 -115.4(4) . . . . ?
C3 C4 C5 C21 132.0(4) . . . . ?
C16 C4 C5 C21 8.7(5) . . . . ?
C1 N2 C8 C9 -101.9(5) . . . . ?
C3 N2 C8 C9 97.9(5) . . . . ?
N2 C8 C9 C10 29.6(6) . . . . ?
N2 C8 C9 C14 -156.3(4) . . . . ?
C14 C9 C10 C11 0.7(7) . . . . ?
C8 C9 C10 C11 174.7(4) . . . . ?
C9 C10 C11 C12 -2.7(7) . . . . ?
C10 C11 C12 F15 -176.4(4) . . . . ?
C10 C11 C12 C13 3.1(7) . . . . ?
F15 C12 C13 C14 178.1(4) . . . . ?
C11 C12 C13 C14 -1.3(8) . . . . ?
C12 C13 C14 C9 -0.9(8) . . . . ?
C10 C9 C14 C13 1.1(7) . . . . ?
C8 C9 C14 C13 -173.2(4) . . . . ?
C3 C4 C16 N17 -133.0(4) . . . . ?
C5 C4 C16 N17 -16.1(4) . . . . ?
C3 C4 C16 C22 -8.4(5) . . . . ?
C5 C4 C16 C22 108.5(4) . . . . ?
C22 C16 N17 C18 132.0(3) . . . . ?
C4 C16 N17 C18 -101.3(4) . . . . ?
C22 C16 N17 C21 -108.7(4) . . . . ?
C4 C16 N17 C21 18.0(4) . . . . ?
C16 N17 C18 C19 154.7(3) . . . . ?
C21 N17 C18 C19 32.8(4) . . . . ?
N17 C18 C19 C20 -40.8(4) . . . . ?
C18 C19 C20 C21 33.4(5) . . . . ?
C19 C20 C21 C5 -128.8(4) . . . . ?
C19 C20 C21 N17 -13.2(5) . . . . ?
C1 C5 C21 C20 -125.1(4) . . . . ?
C4 C5 C21 C20 118.2(4) . . . . ?
C1 C5 C21 N17 118.8(4) . . . . ?
C4 C5 C21 N17 2.1(5) . . . . ?
C18 N17 C21 C20 -12.0(4) . . . . ?
C16 N17 C21 C20 -135.8(4) . . . . ?
C18 N17 C21 C5 111.1(4) . . . . ?
C16 N17 C21 C5 -12.7(4) . . . . ?
N17 C16 C22 C23 42.6(5) . . . . ?
C4 C16 C22 C23 -78.3(5) . . . . ?
N17 C16 C22 C27 -136.2(4) . . . . ?
C4 C16 C22 C27 103.0(4) . . . . ?
C27 C22 C23 F30 -174.8(4) . . . . ?
C16 C22 C23 F30 6.5(6) . . . . ?
C27 C22 C23 C24 5.9(6) . . . . ?
C16 C22 C23 C24 -172.9(4) . . . . ?
F30 C23 C24 C25 178.4(4) . . . . ?
C22 C23 C24 C25 -2.2(7) . . . . ?
C23 C24 C25 C26 -2.7(6) . . . . ?
C23 C24 C25 C28 177.7(4) . . . . ?
C24 C25 C26 C27 3.5(7) . . . . ?
C28 C25 C26 C27 -176.8(4) . . . . ?
C25 C26 C27 F31 -178.5(4) . . . . ?
C25 C26 C27 C22 0.5(7) . . . . ?
C23 C22 C27 F31 174.1(4) . . . . ?
C16 C22 C27 F31 -7.1(6) . . . . ?
C23 C22 C27 C26 -4.9(6) . . . . ?
C16 C22 C27 C26 173.9(4) . . . . ?
C24 C25 C28 N29 -112(24) . . . . ?
C26 C25 C28 N29 68(24) . . . . ?
